data_2208285
loop_
_publ_author_name
'Tao, Ying'
'Yu, Qun'
'Li, Jian-Rong'

_publ_section_title
<i>catena</i>-Poly[[bis(tetrafluoroborato)copper(II)]bis[\m-1,3-bis(ethylsulfinyl)propane-\k^2^<i>O</i>:<i>O</i>']]
_journal_coeditor_code CI2008
_journal_issue 3
_journal_name_full 'Acta Crystallographica Section E'
_journal_page_first m595
_journal_page_last m596
_journal_paper_doi 10.1107/S1600536806006271
_journal_volume 62
_journal_year 2006
_chemical_formula_iupac '[Cu (B F4)2 (C7 H16 O2 S2)2]'
_chemical_formula_moiety 'C14 H32 B2 Cu F8 O4 S4'
_chemical_formula_sum 'C14 H32 B2 Cu F8 O4 S4'
_chemical_formula_weight 629.80
_chemical_name_systematic
;
catena-Poly[[bis(tetrafluoroborato)copper(II)]bis[\m-1,3-
bis(ethylsulfinyl)propane-\k^2^O:O']]
;
_space_group_IT_number 14
_symmetry_cell_setting monoclinic
_symmetry_space_group_name_Hall '-P 2yn'
_symmetry_space_group_name_H-M 'P 1 21/n 1'
_atom_sites_solution_hydrogens geom
_atom_sites_solution_primary direct
_atom_sites_solution_secondary difmap
_audit_creation_method SHELXL-97
_cell_angle_alpha 90.00
_cell_angle_beta 96.074(8)
_cell_angle_gamma 90.00
_cell_formula_units_Z 2
_cell_length_a 7.767(3)
_cell_length_b 11.091(5)
_cell_length_c 15.094(7)
_cell_measurement_reflns_used 1640
_cell_measurement_temperature 293(2)
_cell_measurement_theta_max 26.53
_cell_measurement_theta_min 2.89
_cell_volume 1293.0(10)
_computing_cell_refinement 'SAINT (Bruker, 1998)'
_computing_data_collection 'SMART (Bruker, 1998)'
_computing_data_reduction SAINT
_computing_molecular_graphics 'SHELXTL (Bruker, 1998)'
_computing_publication_material SHELXTL
_computing_structure_refinement 'SHELXL97 (Sheldrick, 1997)'
_computing_structure_solution 'SHELXS97 (Sheldrick, 1997)'
_diffrn_ambient_temperature 293(2)
_diffrn_measured_fraction_theta_full 0.996
_diffrn_measured_fraction_theta_max 0.996
_diffrn_measurement_device_type 'Bruker SMART 1000 CCD area-detector'
_diffrn_measurement_method '\f and \w'
_diffrn_radiation_monochromator graphite
_diffrn_radiation_source 'fine-focus sealed tube'
_diffrn_radiation_type MoK\a
_diffrn_radiation_wavelength 0.71073
_diffrn_reflns_av_R_equivalents 0.0636
_diffrn_reflns_av_sigmaI/netI 0.0491
_diffrn_reflns_limit_h_max 9
_diffrn_reflns_limit_h_min -6
_diffrn_reflns_limit_k_max 12
_diffrn_reflns_limit_k_min -13
_diffrn_reflns_limit_l_max 14
_diffrn_reflns_limit_l_min -18
_diffrn_reflns_number 6471
_diffrn_reflns_theta_full 25.50
_diffrn_reflns_theta_max 25.50
_diffrn_reflns_theta_min 2.28
_diffrn_standards_number 0
_exptl_absorpt_coefficient_mu 1.244
_exptl_absorpt_correction_T_max 0.8345
_exptl_absorpt_correction_T_min 0.7615
_exptl_absorpt_correction_type multi-scan
_exptl_absorpt_process_details '(SADABS; Bruker, 1998)'
_exptl_crystal_colour Blue
_exptl_crystal_density_diffrn 1.617
_exptl_crystal_density_method 'not measured'
_exptl_crystal_description Block
_exptl_crystal_F_000 646
_exptl_crystal_size_max 0.22
_exptl_crystal_size_mid 0.18
_exptl_crystal_size_min 0.18
_refine_diff_density_max 0.588
_refine_diff_density_min -0.651
_refine_ls_extinction_method none
_refine_ls_goodness_of_fit_ref 1.032
_refine_ls_hydrogen_treatment constr
_refine_ls_matrix_type full
_refine_ls_number_parameters 151
_refine_ls_number_reflns 2408
_refine_ls_number_restraints 0
_refine_ls_restrained_S_all 1.032
_refine_ls_R_factor_all 0.0465
_refine_ls_R_factor_gt 0.0422
_refine_ls_shift/su_max 0.001
_refine_ls_shift/su_mean 0.000
_refine_ls_structure_factor_coef Fsqd
_refine_ls_weighting_details 'calc w=1/[\s^2^(Fo^2^)+(0.0799P)^2^] where P=(Fo^2^+2Fc^2^)/3'
_refine_ls_weighting_scheme calc
_refine_ls_wR_factor_gt 0.1144
_refine_ls_wR_factor_ref 0.1167
_reflns_number_gt 2109
_reflns_number_total 2408
_reflns_threshold_expression I>2\s(I)
_cod_data_source_file ci2008.cif
_cod_data_source_block I
_cod_depositor_comments
;
The following automatic conversions were performed:
'_geom_bond_publ_flag' value 'Yes' changed to 'yes' according to
'/home/saulius/struct/CIF-dictionaries/cif_core.dic' dictionary named
'cif_core.dic' version 2.4.1 from 2010-06-29 (4
times).

'_geom_angle_publ_flag' value 'Yes' changed to 'yes' according to
'/home/saulius/struct/CIF-dictionaries/cif_core.dic' dictionary named
'cif_core.dic' version 2.4.1 from 2010-06-29 (8 times).

Automatic conversion script
Id: cif_fix_enum 1527 2010-12-29 10:47:43Z saulius 

The following automatic conversions were performed:

'_geom_bond_publ_flag' value 'Yes' changed to 'yes' according to
/home/saulius/struct/CIF-dictionaries/cif_core.dic dictionary named
'cif_core.dic' version 2.4.1 from 2010-06-29 (4
times).

'_geom_angle_publ_flag' value 'Yes' changed to 'yes'
according to /home/saulius/struct/CIF-dictionaries/cif_core.dic
dictionary named 'cif_core.dic' version 2.4.1 from 2010-06-29 (8
times).

Automatic conversion script
Id: cif_fix_values 1715 2011-07-08 13:25:40Z adriana 
;
_cod_original_sg_symbol_H-M 'P 21/n'
_cod_database_code 2208285
_cod_database_fobs_code 2208285

loop_
_symmetry_equiv_pos_as_xyz
'x, y, z'
'-x+1/2, y+1/2, -z+1/2'
'-x, -y, -z'
'x-1/2, -y-1/2, z-1/2'

loop_
_atom_site_type_symbol
_atom_site_label
_atom_site_fract_x
_atom_site_fract_y
_atom_site_fract_z
_atom_site_U_iso_or_equiv
_atom_site_adp_type
_atom_site_calc_flag
_atom_site_refinement_flags
_atom_site_occupancy
Cu Cu1 0.0000 0.5000 0.0000 0.02971(18) Uani d S 1
S S1 0.21166(8) 0.59899(6) 0.16326(4) 0.0336(2) Uani d . 1
S S2 0.28526(8) 0.30831(6) -0.01859(5) 0.0372(2) Uani d . 1
B B1 0.7693(5) 0.2510(3) 0.0993(3) 0.0488(8) Uani d . 1
F F1 0.6645(4) 0.1666(2) 0.0582(2) 0.1135(11) Uani d . 1
F F2 0.7117(4) 0.2812(3) 0.17915(19) 0.1126(10) Uani d . 1
F F3 0.9344(3) 0.2076(2) 0.11428(18) 0.0896(8) Uani d . 1
F F4 0.7692(2) 0.35244(16) 0.04581(13) 0.0581(5) Uani d . 1
C C1 0.0888(6) 0.4736(3) 0.3039(3) 0.0723(11) Uani d . 1
H H1A 0.0265 0.4801 0.3553 0.108 Uiso calc R 1
H H1B 0.2039 0.4450 0.3217 0.108 Uiso calc R 1
H H1C 0.0303 0.4179 0.2623 0.108 Uiso calc R 1
C C2 0.0977(4) 0.5942(3) 0.2610(2) 0.0539(8) Uani d . 1
H H2A 0.1532 0.6500 0.3046 0.065 Uiso calc R 1
H H2B -0.0195 0.6227 0.2449 0.065 Uiso calc R 1
C C3 0.4255(3) 0.5556(3) 0.2081(2) 0.0437(7) Uani d . 1
H H3A 0.4659 0.6089 0.2569 0.052 Uiso calc R 1
H H3B 0.4234 0.4741 0.2312 0.052 Uiso calc R 1
C C4 0.4521(3) 0.4378(2) -0.1364(2) 0.0442(7) Uani d . 1
H H4A 0.5026 0.4809 -0.0841 0.053 Uiso calc R 1
H H4B 0.3442 0.4775 -0.1576 0.053 Uiso calc R 1
C C5 0.4142(3) 0.3094(2) -0.11061(19) 0.0389(6) Uani d . 1
H H5A 0.5221 0.2670 -0.0941 0.047 Uiso calc R 1
H H5B 0.3529 0.2680 -0.1611 0.047 Uiso calc R 1
C C6 0.2309(4) 0.1504(3) -0.0167(2) 0.0504(7) Uani d . 1
H H6A 0.3367 0.1036 -0.0151 0.060 Uiso calc R 1
H H6B 0.1788 0.1334 0.0375 0.060 Uiso calc R 1
C C7 0.1095(5) 0.1100(3) -0.0947(2) 0.0652(10) Uani d . 1
H H7A 0.0857 0.0256 -0.0890 0.098 Uiso calc R 1
H H7B 0.1616 0.1237 -0.1487 0.098 Uiso calc R 1
H H7C 0.0034 0.1547 -0.0964 0.098 Uiso calc R 1
O O1 0.1530(3) 0.48716(15) 0.10909(14) 0.0372(5) Uani d . 1
O O2 0.1171(2) 0.37065(16) -0.05619(13) 0.0358(4) Uani d . 1

loop_
_atom_site_aniso_label
_atom_site_aniso_U_11
_atom_site_aniso_U_22
_atom_site_aniso_U_33
_atom_site_aniso_U_12
_atom_site_aniso_U_13
_atom_site_aniso_U_23
Cu1 0.0234(3) 0.0325(3) 0.0329(3) 0.00162(15) 0.00142(18) -0.00663(16)
S1 0.0296(4) 0.0365(4) 0.0343(4) -0.0005(2) 0.0018(3) -0.0041(3)
S2 0.0278(4) 0.0425(4) 0.0404(4) 0.0050(2) -0.0013(3) -0.0103(3)
B1 0.051(2) 0.0441(18) 0.051(2) -0.0013(15) 0.0031(16) 0.0120(16)
F1 0.113(2) 0.0700(15) 0.145(3) -0.0303(14) -0.0442(19) 0.0124(16)
F2 0.153(3) 0.114(2) 0.0807(18) 0.0102(18) 0.0564(17) 0.0220(15)
F3 0.0709(14) 0.0893(16) 0.106(2) 0.0207(12) -0.0011(13) 0.0321(14)
F4 0.0650(12) 0.0487(10) 0.0613(12) 0.0038(9) 0.0109(9) 0.0150(9)
C1 0.086(3) 0.081(2) 0.054(2) -0.015(2) 0.026(2) 0.0057(19)
C2 0.0518(18) 0.068(2) 0.0444(18) -0.0018(15) 0.0183(14) -0.0116(15)
C3 0.0340(15) 0.0504(17) 0.0441(16) -0.0028(12) -0.0085(12) 0.0047(13)
C4 0.0307(14) 0.0411(16) 0.0601(19) 0.0028(11) 0.0010(13) -0.0091(13)
C5 0.0304(13) 0.0377(14) 0.0493(17) 0.0018(10) 0.0079(12) -0.0110(12)
C6 0.0488(17) 0.0427(16) 0.060(2) 0.0066(13) 0.0091(14) 0.0099(14)
C7 0.072(2) 0.0406(17) 0.081(3) -0.0156(15) -0.001(2) -0.0052(17)
O1 0.0349(10) 0.0388(10) 0.0364(11) 0.0033(7) -0.0030(8) -0.0056(7)
O2 0.0268(9) 0.0378(9) 0.0421(11) 0.0060(7) 0.0000(7) -0.0111(8)

loop_
_atom_type_symbol
_atom_type_description
_atom_type_scat_dispersion_real
_atom_type_scat_dispersion_imag
_atom_type_scat_source
C C 0.0033 0.0016 'International Tables Vol C Tables 4.2.6.8 and 6.1.1.4'
H H 0.0000 0.0000 'International Tables Vol C Tables 4.2.6.8 and 6.1.1.4'
B B 0.0013 0.0007 'International Tables Vol C Tables 4.2.6.8 and 6.1.1.4'
O O 0.0106 0.0060 'International Tables Vol C Tables 4.2.6.8 and 6.1.1.4'
F F 0.0171 0.0103 'International Tables Vol C Tables 4.2.6.8 and 6.1.1.4'
S S 0.1246 0.1234 'International Tables Vol C Tables 4.2.6.8 and 6.1.1.4'
Cu Cu 0.3201 1.2651 'International Tables Vol C Tables 4.2.6.8 and 6.1.1.4'

loop_
_geom_angle_atom_site_label_1
_geom_angle_atom_site_label_2
_geom_angle_atom_site_label_3
_geom_angle_site_symmetry_1
_geom_angle_site_symmetry_3
_geom_angle
_geom_angle_publ_flag
O1 Cu1 O1 . 3_565 180.00(10) yes
O1 Cu1 O2 . 3_565 87.50(8) yes
O1 Cu1 O2 3_565 3_565 92.50(8) ?
O1 Cu1 O2 . . 92.50(8) yes
O1 Cu1 O2 3_565 . 87.50(8) ?
O2 Cu1 O2 3_565 . 180.00(10) yes
O1 S1 C3 . . 101.33(13) yes
O1 S1 C2 . . 105.67(14) yes
C3 S1 C2 . . 101.48(15) ?
O2 S2 C5 . . 103.52(12) yes
O2 S2 C6 . . 104.61(13) yes
C5 S2 C6 . . 99.74(14) yes
F1 B1 F3 . . 110.0(3) ?
F1 B1 F2 . . 109.7(3) ?
F3 B1 F2 . . 109.2(3) ?
F1 B1 F4 . . 109.4(3) ?
F3 B1 F4 . . 109.0(3) ?
F2 B1 F4 . . 109.5(3) ?
C2 C1 H1A . . 109.5 ?
C2 C1 H1B . . 109.5 ?
H1A C1 H1B . . 109.5 ?
C2 C1 H1C . . 109.5 ?
H1A C1 H1C . . 109.5 ?
H1B C1 H1C . . 109.5 ?
C1 C2 S1 . . 115.6(2) ?
C1 C2 H2A . . 108.4 ?
S1 C2 H2A . . 108.4 ?
C1 C2 H2B . . 108.4 ?
S1 C2 H2B . . 108.4 ?
H2A C2 H2B . . 107.5 ?
C4 C3 S1 3_665 . 110.1(2) ?
C4 C3 H3A 3_665 . 109.6 ?
S1 C3 H3A . . 109.6 ?
C4 C3 H3B 3_665 . 109.6 ?
S1 C3 H3B . . 109.6 ?
H3A C3 H3B . . 108.2 ?
C5 C4 C3 . 3_665 112.5(2) ?
C5 C4 H4A . . 109.1 ?
C3 C4 H4A 3_665 . 109.1 ?
C5 C4 H4B . . 109.1 ?
C3 C4 H4B 3_665 . 109.1 ?
H4A C4 H4B . . 107.8 ?
C4 C5 S2 . . 110.14(18) ?
C4 C5 H5A . . 109.6 ?
S2 C5 H5A . . 109.6 ?
C4 C5 H5B . . 109.6 ?
S2 C5 H5B . . 109.6 ?
H5A C5 H5B . . 108.1 ?
C7 C6 S2 . . 114.1(2) ?
C7 C6 H6A . . 108.7 ?
S2 C6 H6A . . 108.7 ?
C7 C6 H6B . . 108.7 ?
S2 C6 H6B . . 108.7 ?
H6A C6 H6B . . 107.6 ?
C6 C7 H7A . . 109.5 ?
C6 C7 H7B . . 109.5 ?
H7A C7 H7B . . 109.5 ?
C6 C7 H7C . . 109.5 ?
H7A C7 H7C . . 109.5 ?
H7B C7 H7C . . 109.5 ?
S1 O1 Cu1 . . 121.20(11) ?
S2 O2 Cu1 . . 126.29(11) ?

loop_
_geom_bond_atom_site_label_1
_geom_bond_atom_site_label_2
_geom_bond_site_symmetry_2
_geom_bond_distance
_geom_bond_publ_flag
Cu1 O1 . 1.931(2) yes
Cu1 O1 3_565 1.931(2) ?
Cu1 O2 3_565 1.9411(17) ?
Cu1 O2 . 1.9411(17) yes
S1 O1 . 1.5284(19) yes
S1 C3 . 1.792(3) ?
S1 C2 . 1.800(3) ?
S2 O2 . 1.5331(18) yes
S2 C5 . 1.797(3) ?
S2 C6 . 1.802(3) ?
B1 F1 . 1.349(4) ?
B1 F3 . 1.366(4) ?
B1 F2 . 1.371(5) ?
B1 F4 . 1.385(4) ?
C1 C2 . 1.492(5) ?
C1 H1A . 0.96 ?
C1 H1B . 0.96 ?
C1 H1C . 0.96 ?
C2 H2A . 0.97 ?
C2 H2B . 0.97 ?
C3 C4 3_665 1.517(4) ?
C3 H3A . 0.97 ?
C3 H3B . 0.97 ?
C4 C5 . 1.514(4) ?
C4 C3 3_665 1.517(4) ?
C4 H4A . 0.97 ?
C4 H4B . 0.97 ?
C5 H5A . 0.97 ?
C5 H5B . 0.97 ?
C6 C7 . 1.497(4) ?
C6 H6A . 0.97 ?
C6 H6B . 0.97 ?
C7 H7A . 0.96 ?
C7 H7B . 0.96 ?
C7 H7C . 0.96 ?

loop_
_geom_torsion_atom_site_label_1
_geom_torsion_atom_site_label_2
_geom_torsion_atom_site_label_3
_geom_torsion_atom_site_label_4
_geom_torsion_site_symmetry_1
_geom_torsion_site_symmetry_4
_geom_torsion
O1 S1 C2 C1 . . 42.8(3)
C3 S1 C2 C1 . . -62.6(3)
O1 S1 C3 C4 . 3_665 75.1(2)
C2 S1 C3 C4 . 3_665 -176.1(2)
C3 C4 C5 S2 3_665 . 174.66(19)
O2 S2 C5 C4 . . 62.7(2)
C6 S2 C5 C4 . . 170.4(2)
O2 S2 C6 C7 . . 37.6(3)
C5 S2 C6 C7 . . -69.3(3)
C3 S1 O1 Cu1 . . -146.89(15)
C2 S1 O1 Cu1 . . 107.63(17)
O2 Cu1 O1 S1 3_565 . -36.81(14)
O2 Cu1 O1 S1 . . 143.19(14)
C5 S2 O2 Cu1 . . -131.56(14)
C6 S2 O2 Cu1 . . 124.41(16)
O1 Cu1 O2 S2 . . -7.63(14)
O1 Cu1 O2 S2 3_565 . 172.37(14)
